data_4067683
loop_
_publ_author_name
'Schwarz, Andrew D.'
'Chu, Zengyong'
'Mountford, Philip'

_publ_section_title
;
 Sulfonamide-Supported Aluminum Catalysts for the Ring-Opening
 Polymerization ofrac-Lactide
;
_journal_issue 5
_journal_name_full Organometallics
_journal_page_first 1246
_journal_paper_doi 10.1021/om901070g
_journal_volume 29
_journal_year 2010
_chemical_formula_moiety 'C25 H29 Al1 Cl1 N3 O4 S2 , 1.25(C H2 Cl2)'
_chemical_formula_sum 'C26.25 H31.5 Al Cl3.5 N3 O4 S2'
_chemical_formula_weight 668.26
_chemical_name_systematic
;
Al(N2_Ts_N_Ph)Cl . 1.25 CH2Cl2
;
_space_group_IT_number 14
_symmetry_cell_setting monoclinic
_symmetry_space_group_name_Hall '-P 2yn'
_symmetry_space_group_name_H-M 'P 1 21/n 1'
_atom_sites_solution_hydrogens geom
_atom_sites_solution_primary direct
_atom_sites_solution_secondary difmap
_cell_angle_alpha 90
_cell_angle_beta 90.8599(4)
_cell_angle_gamma 90
_cell_formula_units_Z 8
_cell_length_a 9.68870(10)
_cell_length_b 24.7319(2)
_cell_length_c 25.5491(3)
_cell_measurement_reflns_used 14195
_cell_measurement_temperature 150
_cell_measurement_theta_max 27
_cell_measurement_theta_min 5
_cell_volume 6121.38(11)
_computing_cell_refinement 'DENZO/SCALEPACK (Otwinowski & Minor, 1997)'
_computing_data_collection 'COLLECT (Nonius, 1997-2001).'
_computing_data_reduction 'DENZO/SCALEPACK (Otwinowski & Minor, 1997)'
_computing_molecular_graphics 'CAMERON (Watkin et al., 1996)'
_computing_publication_material 'CRYSTALS (Betteridge et al., 2003)'
_computing_structure_refinement 'CRYSTALS (Betteridge et al., 2003)'
_computing_structure_solution 'SIR92 (Altomare et al., 1994)'
_diffrn_ambient_temperature 150
_diffrn_measured_fraction_theta_full 0.993
_diffrn_measured_fraction_theta_max 0.991
_diffrn_measurement_device 'Nonius KappaCCD'
_diffrn_measurement_device_type Area
_diffrn_measurement_method \w
_diffrn_radiation_monochromator graphite
_diffrn_radiation_type 'Mo K\a'
_diffrn_radiation_wavelength 0.71073
_diffrn_reflns_av_R_equivalents 0.057
_diffrn_reflns_limit_h_max 12
_diffrn_reflns_limit_h_min -12
_diffrn_reflns_limit_k_max 32
_diffrn_reflns_limit_k_min -32
_diffrn_reflns_limit_l_max 33
_diffrn_reflns_limit_l_min -33
_diffrn_reflns_number 27050
_diffrn_reflns_theta_full 26.965
_diffrn_reflns_theta_max 27.515
_diffrn_reflns_theta_min 5.117
_diffrn_standards_number 0
_exptl_absorpt_coefficient_mu 0.546
_exptl_absorpt_correction_T_max 0.95
_exptl_absorpt_correction_T_min 0.90
_exptl_absorpt_correction_type multi-scan
_exptl_absorpt_process_details 'DENZO/SCALEPACK (Otwinowski & Minor, 1997)'
_exptl_crystal_colour colourless
_exptl_crystal_density_diffrn 1.450
_exptl_crystal_density_method 'not measured'
_exptl_crystal_description plate
_exptl_crystal_F_000 2772
_exptl_crystal_size_max 0.50
_exptl_crystal_size_mid 0.20
_exptl_crystal_size_min 0.10
_refine_diff_density_max 2.16
_refine_diff_density_min -2.20
_refine_ls_extinction_method None
_refine_ls_goodness_of_fit_ref 1.0299
_refine_ls_hydrogen_treatment constr
_refine_ls_matrix_type full
_refine_ls_number_parameters 713
_refine_ls_number_reflns 7659
_refine_ls_number_restraints 990
_refine_ls_R_factor_all 0.1154
_refine_ls_R_factor_gt 0.0622
_refine_ls_shift/su_max 0.002528
_refine_ls_structure_factor_coef F
_refine_ls_weighting_details
;
 Method, part 1, Chebychev polynomial, (Watkin, 1994, Prince, 1982) 
 [weight] = 1.0/[A~0~*T~0~(x)+A~1~*T~1~(x) ... +A~n-1~]*T~n-1~(x)] 
 where A~i~ are the Chebychev coefficients listed below and x= Fcalc/Fmax 
 Method = Robust Weighting (Prince, 1982) 
 W = [weight] * [1-(deltaF/6*sigmaF)^2^]^2^ 
 A~i~ are: 
 0.797 0.752 0.632 0.202 0.135 
;
_refine_ls_weighting_scheme calc
_refine_ls_wR_factor_all 0.1098
_refine_ls_wR_factor_gt 0.0651
_refine_ls_wR_factor_ref 0.0605
_reflns_limit_h_max 12
_reflns_limit_h_min -12
_reflns_limit_k_max 32
_reflns_limit_k_min 0
_reflns_limit_l_max 33
_reflns_limit_l_min 0
_reflns_number_gt 8596
_reflns_number_total 13964
_reflns_threshold_expression I>2.0\s(I)
_oxford_diffrn_Wilson_B_factor 2.36
_oxford_diffrn_Wilson_scale 55.43
_oxford_refine_ls_r_factor_ref 0.0557
_oxford_refine_ls_scale 0.12144(13)
_oxford_reflns_number_all 13964
_oxford_reflns_threshold_expression_ref I>3.0\s(I)
_cod_data_source_file om901070g_si_001.cif
_cod_data_source_block COMPOUND_28
_cod_depositor_comments
;
The following automatic conversions were performed:

'_symmetry_cell_setting' value 'Monoclinic' changed to 'monoclinic'
according to /home/saulius/struct/CIF-dictionaries/cif_core.dic
dictionary named 'cif_core.dic' version 2.4.1 from 2010-06-29.

Automatic conversion script
Id: cif_fix_values 1715 2011-07-08 13:25:40Z adriana 
;
_cod_original_sg_symbol_H-M 'P 1 21/n 1 '
_cod_original_formula_sum 'C26.25 H31.50 Al1 Cl3.50 N3 O4 S2'
_cod_database_code 4067683

loop_
_symmetry_equiv_pos_as_xyz
x,y,z
-x,-y,-z
-x+1/2,y+1/2,-z+1/2
x+1/2,-y+1/2,z+1/2

loop_
_atom_site_label
_atom_site_type_symbol
_atom_site_fract_x
_atom_site_fract_y
_atom_site_fract_z
_atom_site_U_iso_or_equiv
_atom_site_occupancy
_atom_site_adp_type
_atom_site_refinement_flags_posn
Al1 Al -0.02551(10) 0.57318(4) 0.17263(4) 0.0211 1.0000 Uani .
Al2 Al -0.14165(10) 0.61667(4) 0.31930(4) 0.0213 1.0000 Uani .
N1 N 0.1305(3) 0.51763(12) 0.15701(11) 0.0255 1.0000 Uani .
N2 N -0.0334(3) 0.57643(13) 0.09854(11) 0.0262 1.0000 Uani .
N3 N 0.1256(3) 0.60694(12) 0.20884(11) 0.0238 1.0000 Uani .
N4 N -0.3115(3) 0.58574(12) 0.35967(11) 0.0243 1.0000 Uani .
N5 N -0.1267(3) 0.66105(13) 0.37941(12) 0.0298 1.0000 Uani .
N6 N -0.2845(3) 0.63165(12) 0.26865(11) 0.0222 1.0000 Uani .
S1 S -0.08125(9) 0.62403(4) 0.05976(4) 0.0276 1.0000 Uani .
S2 S 0.13205(8) 0.64567(4) 0.25812(3) 0.0226 1.0000 Uani .
S3 S -0.05687(10) 0.71908(4) 0.38813(4) 0.0291 1.0000 Uani .
S4 S -0.28314(8) 0.64438(4) 0.20781(3) 0.0222 1.0000 Uani .
O1 O 0.0089(3) 0.62696(13) 0.01539(10) 0.0390 1.0000 Uani .
O2 O -0.0983(3) 0.67264(11) 0.08951(11) 0.0358 1.0000 Uani .
O3 O 0.2352(2) 0.63008(11) 0.29613(10) 0.0297 1.0000 Uani .
O4 O -0.0109(2) 0.64882(10) 0.27712(9) 0.0236 1.0000 Uani .
O5 O -0.1516(3) 0.75508(12) 0.41358(12) 0.0415 1.0000 Uani .
O6 O -0.0004(3) 0.73676(11) 0.33964(11) 0.0386 1.0000 Uani .
O7 O -0.3969(2) 0.61984(11) 0.18028(10) 0.0290 1.0000 Uani .
O8 O -0.1449(2) 0.63030(10) 0.18842(9) 0.0240 1.0000 Uani .
C1 C 0.1662(3) 0.48011(15) 0.20168(14) 0.0309 1.0000 Uani .
C2 C 0.2839(4) 0.44177(16) 0.19190(15) 0.0295 1.0000 Uani .
C3 C 0.4207(4) 0.45555(17) 0.20318(17) 0.0386 1.0000 Uani .
C4 C 0.5283(4) 0.41944(18) 0.19405(18) 0.0426 1.0000 Uani .
C5 C 0.4985(3) 0.36832(16) 0.17474(16) 0.0352 1.0000 Uani .
C6 C 0.3632(3) 0.35382(16) 0.16469(16) 0.0349 1.0000 Uani .
C7 C 0.2576(3) 0.39029(15) 0.17260(16) 0.0322 1.0000 Uani .
C8 C 0.0794(3) 0.48824(15) 0.11007(14) 0.0309 1.0000 Uani .
C9 C 0.0203(3) 0.52838(16) 0.07042(14) 0.0344 1.0000 Uani .
C10 C -0.2449(4) 0.60458(16) 0.03436(14) 0.0287 1.0000 Uani .
C11 C -0.2839(4) 0.6192(2) -0.01604(17) 0.0444 1.0000 Uani .
C12 C -0.4144(4) 0.6063(2) -0.03481(17) 0.0503 1.0000 Uani .
C13 C -0.5079(4) 0.5790(2) -0.00488(18) 0.0445 1.0000 Uani .
C14 C -0.4659(4) 0.5628(2) 0.04493(17) 0.0504 1.0000 Uani .
C15 C -0.3361(4) 0.5756(2) 0.06466(16) 0.0416 1.0000 Uani .
C16 C -0.6527(3) 0.5674(3) -0.0252(2) 0.0689 1.0000 Uani .
C17 C 0.2484(3) 0.55381(15) 0.14506(14) 0.0274 1.0000 Uani .
C18 C 0.2670(3) 0.59308(16) 0.19000(15) 0.0298 1.0000 Uani .
C19 C 0.1729(3) 0.71096(15) 0.23558(14) 0.0267 1.0000 Uani .
C20 C 0.0997(4) 0.73311(16) 0.19416(15) 0.0335 1.0000 Uani .
C21 C 0.1313(4) 0.78460(18) 0.17765(17) 0.0428 1.0000 Uani .
C22 C 0.2407(5) 0.81341(17) 0.20030(17) 0.0436 1.0000 Uani .
C23 C 0.3155(4) 0.78960(17) 0.24091(17) 0.0408 1.0000 Uani .
C24 C 0.2813(3) 0.73875(16) 0.25943(16) 0.0335 1.0000 Uani .
C25 C 0.2752(4) 0.86991(19) 0.1823(2) 0.0659 1.0000 Uani .
C26 C -0.3554(3) 0.52979(15) 0.34371(15) 0.0315 1.0000 Uani .
C27 C -0.4686(4) 0.50563(15) 0.37602(14) 0.0293 1.0000 Uani .
C28 C -0.6078(4) 0.51343(18) 0.36449(17) 0.0408 1.0000 Uani .
C29 C -0.7080(4) 0.4909(2) 0.3954(2) 0.0569 1.0000 Uani .
C30 C -0.6721(4) 0.4596(2) 0.43817(19) 0.0492 1.0000 Uani .
C31 C -0.5351(4) 0.45105(18) 0.45043(17) 0.0409 1.0000 Uani .
C32 C -0.4340(4) 0.47403(17) 0.41939(16) 0.0374 1.0000 Uani .
C33 C -0.2674(3) 0.58798(17) 0.41488(14) 0.0343 1.0000 Uani .
C34 C -0.2019(3) 0.64283(18) 0.42660(14) 0.0391 1.0000 Uani .
C35 C 0.0802(3) 0.70871(15) 0.43380(14) 0.0283 1.0000 Uani .
C36 C 0.0932(4) 0.74360(17) 0.47567(15) 0.0355 1.0000 Uani .
C37 C 0.2018(4) 0.73675(18) 0.51123(16) 0.0418 1.0000 Uani .
C38 C 0.2952(4) 0.69479(18) 0.50602(17) 0.0397 1.0000 Uani .
C39 C 0.2817(4) 0.6612(2) 0.46317(19) 0.0520 1.0000 Uani .
C40 C 0.1740(4) 0.66753(19) 0.42650(17) 0.0446 1.0000 Uani .
C41 C 0.4086(4) 0.6876(2) 0.5461(2) 0.0667 1.0000 Uani .
C42 C -0.4204(3) 0.62651(16) 0.34719(14) 0.0306 1.0000 Uani .
C43 C -0.4280(3) 0.63351(17) 0.28855(15) 0.0329 1.0000 Uani .
C44 C -0.2950(3) 0.71500(15) 0.19911(13) 0.0255 1.0000 Uani .
C45 C -0.3738(4) 0.73508(17) 0.15795(16) 0.0398 1.0000 Uani .
C46 C -0.3790(4) 0.79041(18) 0.15054(18) 0.0502 1.0000 Uani .
C47 C -0.3087(4) 0.82590(16) 0.18257(17) 0.0393 1.0000 Uani .
C48 C -0.2315(4) 0.80487(16) 0.22368(17) 0.0410 1.0000 Uani .
C49 C -0.2252(4) 0.74962(16) 0.23273(16) 0.0373 1.0000 Uani .
C50 C -0.3115(4) 0.88669(19) 0.1732(2) 0.0668 1.0000 Uani .
C51 C -0.4147(4) 0.8251(2) 0.40247(18) 0.0478 1.0000 Uani .
C52 C -0.2674(4) 0.77036(19) 0.5448(2) 0.0549 1.0000 Uani .
C53 C 0.5865(4) 1.0382(3) -0.0189(3) 0.0657(3) 0.5000 Uiso D
Cl1 Cl -0.16398(9) 0.51117(4) 0.20191(4) 0.0315 1.0000 Uani .
Cl2 Cl -0.02289(10) 0.54253(4) 0.33054(4) 0.0346 1.0000 Uani .
Cl3 Cl -0.53956(17) 0.77429(6) 0.39581(8) 0.0823 1.0000 Uani .
Cl4 Cl -0.37999(13) 0.85721(8) 0.34302(6) 0.0787 1.0000 Uani .
Cl5 Cl -0.20660(13) 0.70398(5) 0.55536(4) 0.0484 1.0000 Uani .
Cl6 Cl -0.15690(15) 0.81891(6) 0.57111(6) 0.0664 1.0000 Uani .
Cl7 Cl 0.4565(3) 1.08351(12) -0.03821(12) 0.0657(3) 0.5000 Uiso D
Cl8 Cl 0.5167(3) 0.98208(12) 0.01551(11) 0.0657(3) 0.5000 Uiso D
H11 H 0.1896 0.5019 0.2319 0.0373 1.0000 Uiso R
H12 H 0.0863 0.4594 0.2098 0.0373 1.0000 Uiso R
H31 H 0.4406 0.4907 0.2178 0.0469 1.0000 Uiso R
H41 H 0.6220 0.4303 0.2010 0.0499 1.0000 Uiso R
H51 H 0.5727 0.3432 0.1687 0.0430 1.0000 Uiso R
H61 H 0.3421 0.3177 0.1522 0.0418 1.0000 Uiso R
H71 H 0.1639 0.3801 0.1641 0.0390 1.0000 Uiso R
H81 H 0.1528 0.4678 0.0949 0.0376 1.0000 Uiso R
H82 H 0.0086 0.4628 0.1201 0.0376 1.0000 Uiso R
H91 H 0.0904 0.5394 0.0466 0.0420 1.0000 Uiso R
H92 H -0.0534 0.5121 0.0502 0.0420 1.0000 Uiso R
H111 H -0.2191 0.6380 -0.0377 0.0523 1.0000 Uiso R
H121 H -0.4398 0.6159 -0.0704 0.0581 1.0000 Uiso R
H141 H -0.5292 0.5425 0.0661 0.0625 1.0000 Uiso R
H151 H -0.3086 0.5641 0.0992 0.0476 1.0000 Uiso R
H161 H -0.7120 0.5962 -0.0156 0.0834 1.0000 Uiso R
H162 H -0.6838 0.5347 -0.0098 0.0834 1.0000 Uiso R
H163 H -0.6526 0.5638 -0.0623 0.0834 1.0000 Uiso R
H171 H 0.2292 0.5734 0.1131 0.0344 1.0000 Uiso R
H172 H 0.3305 0.5331 0.1401 0.0344 1.0000 Uiso R
H181 H 0.3140 0.6255 0.1788 0.0365 1.0000 Uiso R
H182 H 0.3213 0.5772 0.2176 0.0365 1.0000 Uiso R
H201 H 0.0263 0.7130 0.1774 0.0404 1.0000 Uiso R
H211 H 0.0766 0.8013 0.1500 0.0508 1.0000 Uiso R
H231 H 0.3937 0.8086 0.2563 0.0508 1.0000 Uiso R
H241 H 0.3311 0.7227 0.2885 0.0402 1.0000 Uiso R
H251 H 0.2988 0.8925 0.2111 0.0788 1.0000 Uiso R
H252 H 0.3489 0.8696 0.1581 0.0788 1.0000 Uiso R
H253 H 0.1955 0.8843 0.1652 0.0788 1.0000 Uiso R
H261 H -0.3858 0.5309 0.3080 0.0397 1.0000 Uiso R
H262 H -0.2763 0.5067 0.3462 0.0397 1.0000 Uiso R
H281 H -0.6342 0.5356 0.3345 0.0497 1.0000 Uiso R
H291 H -0.8036 0.4958 0.3863 0.0673 1.0000 Uiso R
H301 H -0.7412 0.4439 0.4599 0.0568 1.0000 Uiso R
H311 H -0.5079 0.4301 0.4809 0.0482 1.0000 Uiso R
H321 H -0.3388 0.4681 0.4281 0.0446 1.0000 Uiso R
H331 H -0.3448 0.5825 0.4371 0.0444 1.0000 Uiso R
H332 H -0.2013 0.5599 0.4221 0.0444 1.0000 Uiso R
H341 H -0.2721 0.6687 0.4352 0.0468 1.0000 Uiso R
H342 H -0.1393 0.6404 0.4560 0.0468 1.0000 Uiso R
H361 H 0.0268 0.7724 0.4800 0.0427 1.0000 Uiso R
H371 H 0.2125 0.7618 0.5401 0.0504 1.0000 Uiso R
H391 H 0.3481 0.6326 0.4581 0.0638 1.0000 Uiso R
H401 H 0.1641 0.6437 0.3969 0.0548 1.0000 Uiso R
H411 H 0.4192 0.7198 0.5660 0.0782 1.0000 Uiso R
H412 H 0.3864 0.6585 0.5688 0.0782 1.0000 Uiso R
H413 H 0.4921 0.6798 0.5286 0.0782 1.0000 Uiso R
H421 H -0.3976 0.6605 0.3634 0.0366 1.0000 Uiso R
H422 H -0.5073 0.6148 0.3605 0.0366 1.0000 Uiso R
H431 H -0.4711 0.6670 0.2793 0.0411 1.0000 Uiso R
H432 H -0.4819 0.6047 0.2731 0.0411 1.0000 Uiso R
H451 H -0.4234 0.7108 0.1348 0.0487 1.0000 Uiso R
H461 H -0.4342 0.8045 0.1220 0.0578 1.0000 Uiso R
H481 H -0.1812 0.8288 0.2470 0.0495 1.0000 Uiso R
H491 H -0.1711 0.7354 0.2616 0.0460 1.0000 Uiso R
H501 H -0.3419 0.9041 0.2041 0.0797 1.0000 Uiso R
H502 H -0.2210 0.8987 0.1653 0.0797 1.0000 Uiso R
H503 H -0.3727 0.8948 0.1449 0.0797 1.0000 Uiso R
H511 H -0.4454 0.8512 0.4272 0.0579 1.0000 Uiso R
H512 H -0.3305 0.8092 0.4161 0.0579 1.0000 Uiso R
H521 H -0.3569 0.7740 0.5607 0.0690 1.0000 Uiso R
H522 H -0.2794 0.7765 0.5081 0.0690 1.0000 Uiso R
H531 H 0.6602 1.0552 -0.0003 0.0795 0.5000 Uiso R
H532 H 0.6199 1.0234 -0.0506 0.0795 0.5000 Uiso R

loop_
_atom_site_aniso_label
_atom_site_aniso_U_11
_atom_site_aniso_U_22
_atom_site_aniso_U_33
_atom_site_aniso_U_23
_atom_site_aniso_U_13
_atom_site_aniso_U_12
Al1 0.0188(4) 0.0230(4) 0.0214(4) -0.0005(4) 0.0001(4) 0.0011(4)
Al2 0.0195(4) 0.0241(5) 0.0203(4) -0.0002(4) -0.0003(4) -0.0014(4)
N1 0.0245(6) 0.0263(8) 0.0256(8) -0.0035(8) 0.0020(7) 0.0033(8)
N2 0.0277(6) 0.0298(8) 0.0211(8) -0.0015(8) -0.0034(7) 0.0031(8)
N3 0.0182(6) 0.0277(8) 0.0254(8) -0.0030(8) 0.0014(7) 0.0022(7)
N4 0.0226(6) 0.0273(8) 0.0230(8) 0.0009(7) 0.0013(7) -0.0034(7)
N5 0.0287(6) 0.0349(8) 0.0257(8) -0.0048(8) 0.0008(8) -0.0083(8)
N6 0.0156(6) 0.0263(8) 0.0247(8) 0.0007(7) -0.0003(7) 0.0031(7)
S1 0.0263(4) 0.0333(4) 0.0232(4) 0.0046(4) -0.0016(3) -0.0014(4)
S2 0.0167(3) 0.0280(4) 0.0231(4) -0.0002(3) -0.0006(3) -0.0016(3)
S3 0.0303(4) 0.0280(4) 0.0290(4) -0.0043(4) -0.0040(3) -0.0022(4)
S4 0.0182(3) 0.0253(4) 0.0230(4) -0.0013(3) -0.0018(3) 0.0009(3)
O1 0.0298(6) 0.0563(8) 0.0312(8) 0.0123(8) 0.0038(7) -0.0022(8)
O2 0.0436(6) 0.0295(8) 0.0342(8) 0.0033(7) -0.0077(7) -0.0017(7)
O3 0.0213(6) 0.0418(8) 0.0260(7) 0.0009(7) -0.0050(7) -0.0008(7)
O4 0.0195(6) 0.0284(7) 0.0229(7) 0.0027(7) 0.0001(7) -0.0008(7)
O5 0.0370(6) 0.0407(8) 0.0464(8) -0.0187(8) -0.0081(8) 0.0073(8)
O6 0.0540(6) 0.0277(8) 0.0341(8) -0.0013(7) -0.0047(8) -0.0110(8)
O7 0.0230(6) 0.0347(8) 0.0291(7) -0.0033(7) -0.0058(7) -0.0020(7)
O8 0.0195(6) 0.0262(7) 0.0263(7) -0.0011(7) 0.0008(7) 0.0009(7)
C1 0.0343(6) 0.0310(8) 0.0274(8) 0.0038(8) 0.0051(8) 0.0109(8)
C2 0.0300(6) 0.0291(8) 0.0294(8) 0.0089(8) 0.0019(8) 0.0062(8)
C3 0.0347(6) 0.0341(9) 0.0467(9) -0.0044(8) -0.0136(8) 0.0083(8)
C4 0.0258(6) 0.0424(9) 0.0592(9) 0.0004(9) -0.0111(8) 0.0025(8)
C5 0.0286(6) 0.0333(8) 0.0437(9) 0.0033(8) 0.0005(8) 0.0113(8)
C6 0.0323(6) 0.0254(8) 0.0470(9) 0.0036(8) 0.0019(8) 0.0006(8)
C7 0.0254(6) 0.0280(8) 0.0434(9) 0.0057(8) 0.0029(8) -0.0024(8)
C8 0.0355(6) 0.0310(8) 0.0261(8) -0.0076(8) 0.0013(8) 0.0029(8)
C9 0.0394(6) 0.0392(9) 0.0246(8) -0.0055(8) -0.0007(8) 0.0076(8)
C10 0.0269(6) 0.0333(8) 0.0259(8) -0.0019(8) -0.0005(8) 0.0023(8)
C11 0.0377(6) 0.0592(9) 0.0359(9) 0.0121(9) -0.0089(8) -0.0048(9)
C12 0.0397(6) 0.0753(9) 0.0354(9) 0.0098(9) -0.0146(8) 0.0033(9)
C13 0.0268(6) 0.0651(9) 0.0413(9) -0.0175(9) -0.0025(8) 0.0095(9)
C14 0.0279(6) 0.0865(9) 0.0370(9) -0.0070(9) 0.0074(8) -0.0096(9)
C15 0.0355(6) 0.0641(9) 0.0252(8) -0.0010(8) -0.0004(8) -0.0023(9)
C16 0.0303(6) 0.1129(9) 0.0631(9) -0.0184(9) -0.0125(9) 0.0002(9)
C17 0.0236(6) 0.0302(8) 0.0284(8) 0.0026(8) 0.0051(8) 0.0050(8)
C18 0.0176(6) 0.0361(8) 0.0358(8) -0.0026(8) 0.0042(8) 0.0053(8)
C19 0.0260(6) 0.0289(8) 0.0253(8) -0.0026(8) 0.0046(8) -0.0011(8)
C20 0.0382(6) 0.0331(8) 0.0293(8) -0.0008(8) -0.0001(8) -0.0128(8)
C21 0.0563(6) 0.0376(9) 0.0346(9) 0.0027(8) 0.0050(8) -0.0078(9)
C22 0.0626(6) 0.0313(9) 0.0374(9) -0.0023(8) 0.0182(8) -0.0123(8)
C23 0.0392(6) 0.0393(9) 0.0442(9) -0.0160(8) 0.0109(8) -0.0167(8)
C24 0.0287(6) 0.0365(9) 0.0354(8) -0.0107(8) 0.0038(8) -0.0026(8)
C25 0.1026(7) 0.0374(9) 0.0585(9) -0.0044(9) 0.0260(9) -0.0221(9)
C26 0.0336(6) 0.0309(8) 0.0301(8) 0.0002(8) 0.0044(8) -0.0058(8)
C27 0.0308(6) 0.0274(8) 0.0298(8) -0.0049(8) 0.0013(8) -0.0059(8)
C28 0.0319(6) 0.0473(9) 0.0431(9) 0.0183(8) -0.0077(8) -0.0099(8)
C29 0.0286(6) 0.0731(9) 0.0689(9) 0.0267(9) -0.0057(9) -0.0109(9)
C30 0.0351(6) 0.0578(9) 0.0551(9) 0.0160(9) 0.0104(8) -0.0059(9)
C31 0.0423(6) 0.0394(9) 0.0412(9) 0.0112(8) 0.0038(8) -0.0012(8)
C32 0.0308(6) 0.0391(9) 0.0422(9) 0.0065(8) -0.0004(8) 0.0007(8)
C33 0.0350(6) 0.0484(9) 0.0197(8) 0.0023(8) 0.0038(8) -0.0094(8)
C34 0.0371(6) 0.0567(9) 0.0237(8) -0.0104(8) 0.0063(8) -0.0156(8)
C35 0.0229(6) 0.0308(8) 0.0312(8) -0.0027(8) 0.0011(8) -0.0048(8)
C36 0.0376(6) 0.0334(8) 0.0354(8) -0.0091(8) -0.0038(8) 0.0013(8)
C37 0.0494(6) 0.0414(9) 0.0343(9) -0.0061(8) -0.0121(8) -0.0070(9)
C38 0.0351(6) 0.0393(9) 0.0444(9) -0.0018(8) -0.0105(8) -0.0074(8)
C39 0.0441(6) 0.0546(9) 0.0569(9) -0.0133(9) -0.0125(9) 0.0158(9)
C40 0.0390(6) 0.0518(9) 0.0427(9) -0.0157(9) -0.0122(8) 0.0100(9)
C41 0.0628(6) 0.0528(9) 0.0833(9) -0.0103(9) -0.0405(9) 0.0058(9)
C42 0.0236(6) 0.0348(8) 0.0335(8) -0.0050(8) 0.0055(8) -0.0035(8)
C43 0.0172(6) 0.0460(9) 0.0357(8) 0.0027(8) 0.0034(8) 0.0017(8)
C44 0.0253(6) 0.0296(8) 0.0215(8) 0.0004(8) 0.0009(8) 0.0040(8)
C45 0.0480(6) 0.0354(9) 0.0356(9) 0.0027(8) -0.0156(8) 0.0043(8)
C46 0.0637(6) 0.0397(9) 0.0466(9) 0.0095(9) -0.0216(9) 0.0081(9)
C47 0.0461(6) 0.0261(8) 0.0457(9) 0.0030(8) 0.0005(8) 0.0044(8)
C48 0.0552(6) 0.0263(8) 0.0413(9) -0.0070(8) -0.0058(9) 0.0023(8)
C49 0.0453(6) 0.0301(8) 0.0361(8) -0.0004(8) -0.0133(8) 0.0022(8)
C50 0.0817(7) 0.0354(9) 0.0829(9) 0.0122(9) -0.0123(9) 0.0068(9)
C51 0.0394(6) 0.0585(9) 0.0453(9) -0.0042(9) -0.0043(8) 0.0123(9)
C52 0.0587(6) 0.0468(9) 0.0586(9) 0.0048(9) -0.0164(9) 0.0034(9)
Cl1 0.0284(4) 0.0269(4) 0.0393(4) 0.0015(4) 0.0058(3) -0.0039(3)
Cl2 0.0294(4) 0.0314(4) 0.0431(5) 0.0089(4) -0.0001(4) 0.0064(4)
Cl3 0.0681(5) 0.0557(6) 0.1235(8) -0.0005(6) 0.0158(7) -0.0022(6)
Cl4 0.0359(4) 0.1256(8) 0.0749(6) 0.0377(6) 0.0110(5) 0.0131(6)
Cl5 0.0560(5) 0.0489(5) 0.0403(5) -0.0026(4) 0.0043(4) 0.0100(5)
Cl6 0.0601(5) 0.0499(6) 0.0887(7) -0.0129(6) -0.0164(6) 0.0075(5)

loop_
_atom_type_symbol
_atom_type_scat_dispersion_real
_atom_type_scat_dispersion_imag
_atom_type_scat_Cromer_Mann_a1
_atom_type_scat_Cromer_Mann_b1
_atom_type_scat_Cromer_Mann_a2
_atom_type_scat_Cromer_Mann_b2
_atom_type_scat_Cromer_Mann_a3
_atom_type_scat_Cromer_Mann_b3
_atom_type_scat_Cromer_Mann_a4
_atom_type_scat_Cromer_Mann_b4
_atom_type_scat_Cromer_Mann_c
_atom_type_scat_source
C 0.0033 0.0016 2.3100 20.8439 1.0200 10.2075 1.5886 0.5687 0.8650 51.6512 0.2156 'International Tables Vol C 4.2.6.8 and 6.1.1.4'
H 0.0000 0.0000 0.4930 10.5109 0.3229 26.1257 0.1402 3.1424 0.0408 57.7998 0.0030 'International Tables Vol C 4.2.6.8 and 6.1.1.4'
N 0.0061 0.0033 12.2126 0.0057 3.1322 9.8933 2.0125 28.9975 1.1663 0.5826 -11.5290 'International Tables Vol C 4.2.6.8 and 6.1.1.4'
S 0.1246 0.1234 6.9053 1.4679 5.2034 22.2151 1.4379 0.2536 1.5863 56.1720 0.8669 'International Tables Vol C 4.2.6.8 and 6.1.1.4'
O 0.0106 0.0060 3.0485 13.2771 2.2868 5.7011 1.5463 0.3239 0.8670 32.9089 0.2508 'International Tables Vol C 4.2.6.8 and 6.1.1.4'
Cl 0.1484 0.1585 11.4604 0.0104 7.1964 1.1662 6.2556 18.5194 1.6455 47.7784 -9.5574 'International Tables Vol C 4.2.6.8 and 6.1.1.4'
Al 0.0645 0.0514 6.4202 3.0387 1.9002 0.7426 1.5936 31.5472 1.9646 85.0886 1.1151 'International Tables Vol C 4.2.6.8 and 6.1.1.4'

loop_
_geom_angle_atom_site_label_1
_geom_angle_site_symmetry_1
_geom_angle_atom_site_label_2
_geom_angle_atom_site_label_3
_geom_angle_site_symmetry_3
_geom_angle
_geom_angle_publ_flag
N1 . Al1 N2 . 81.68(13) yes
N1 . Al1 N3 . 80.12(12) yes
N2 . Al1 N3 . 118.95(13) yes
N1 . Al1 O8 . 171.68(12) yes
N2 . Al1 O8 . 99.63(12) yes
N3 . Al1 O8 . 92.15(12) yes
N1 . Al1 Cl1 . 93.08(9) yes
N2 . Al1 Cl1 . 110.91(11) yes
N3 . Al1 Cl1 . 127.78(10) yes
O8 . Al1 Cl1 . 94.10(9) yes
N4 . Al2 N5 . 82.15(13) yes
N4 . Al2 N6 . 80.73(12) yes
N5 . Al2 N6 . 118.79(14) yes
N4 . Al2 O4 . 171.47(12) yes
N5 . Al2 O4 . 100.28(13) yes
N6 . Al2 O4 . 90.99(12) yes
N4 . Al2 Cl2 . 92.57(9) yes
N5 . Al2 Cl2 . 110.31(11) yes
N6 . Al2 Cl2 . 128.72(10) yes
O4 . Al2 Cl2 . 94.21(9) yes
Al1 . N1 C1 . 114.8(2) yes
Al1 . N1 C8 . 104.1(2) yes
C1 . N1 C8 . 112.4(3) yes
Al1 . N1 C17 . 101.8(2) yes
C1 . N1 C17 . 110.9(3) yes
C8 . N1 C17 . 112.2(3) yes
Al1 . N2 S1 . 130.97(19) yes
Al1 . N2 C9 . 116.1(2) yes
S1 . N2 C9 . 112.9(2) yes
Al1 . N3 S2 . 132.06(17) yes
Al1 . N3 C18 . 116.2(2) yes
S2 . N3 C18 . 111.6(2) yes
Al2 . N4 C26 . 115.0(2) yes
Al2 . N4 C33 . 103.86(19) yes
C26 . N4 C33 . 111.9(3) yes
Al2 . N4 C42 . 101.9(2) yes
C26 . N4 C42 . 111.6(3) yes
C33 . N4 C42 . 112.0(3) yes
Al2 . N5 S3 . 131.32(19) yes
Al2 . N5 C34 . 116.7(2) yes
S3 . N5 C34 . 111.7(2) yes
Al2 . N6 S4 . 133.13(16) yes
Al2 . N6 C43 . 116.4(2) yes
S4 . N6 C43 . 110.5(2) yes
N2 . S1 O1 . 110.46(17) yes
N2 . S1 O2 . 108.84(16) yes
O1 . S1 O2 . 116.76(18) yes
N2 . S1 C10 . 106.01(17) yes
O1 . S1 C10 . 105.96(17) yes
O2 . S1 C10 . 108.23(17) yes
N3 . S2 O3 . 113.21(16) yes
N3 . S2 O4 . 105.51(14) yes
O3 . S2 O4 . 116.02(14) yes
N3 . S2 C19 . 107.53(16) yes
O3 . S2 C19 . 108.04(16) yes
O4 . S2 C19 . 106.02(15) yes
N5 . S3 O5 . 110.24(17) yes
N5 . S3 O6 . 108.66(16) yes
O5 . S3 O6 . 117.17(19) yes
N5 . S3 C35 . 105.84(17) yes
O5 . S3 C35 . 105.55(17) yes
O6 . S3 C35 . 108.76(17) yes
N6 . S4 O7 . 112.29(15) yes
N6 . S4 O8 . 107.62(14) yes
O7 . S4 O8 . 115.48(15) yes
N6 . S4 C44 . 108.58(16) yes
O7 . S4 C44 . 108.00(16) yes
O8 . S4 C44 . 104.41(15) yes
Al2 . O4 S2 . 145.15(17) yes
Al1 . O8 S4 . 144.69(16) yes
N1 . C1 C2 . 115.3(3) yes
N1 . C1 H11 . 108.1 no
C2 . C1 H11 . 108.3 no
N1 . C1 H12 . 108.4 no
C2 . C1 H12 . 108.5 no
H11 . C1 H12 . 107.9 no
C1 . C2 C3 . 122.1(4) yes
C1 . C2 C7 . 120.1(3) yes
C3 . C2 C7 . 117.8(3) yes
C2 . C3 C4 . 121.3(4) yes
C2 . C3 H31 . 118.9 no
C4 . C3 H31 . 119.8 no
C3 . C4 C5 . 119.4(3) yes
C3 . C4 H41 . 119.8 no
C5 . C4 H41 . 120.7 no
C4 . C5 C6 . 119.7(3) yes
C4 . C5 H51 . 119.5 no
C6 . C5 H51 . 120.8 no
C5 . C6 C7 . 120.5(4) yes
C5 . C6 H61 . 119.7 no
C7 . C6 H61 . 119.8 no
C2 . C7 C6 . 121.2(3) yes
C2 . C7 H71 . 119.1 no
C6 . C7 H71 . 119.7 no
N1 . C8 C9 . 109.6(3) yes
N1 . C8 H81 . 110.3 no
C9 . C8 H81 . 110.4 no
N1 . C8 H82 . 109.6 no
C9 . C8 H82 . 109.7 no
H81 . C8 H82 . 107.2 no
C8 . C9 N2 . 109.3(3) yes
C8 . C9 H91 . 110.1 no
N2 . C9 H91 . 109.7 no
C8 . C9 H92 . 110.7 no
N2 . C9 H92 . 109.3 no
H91 . C9 H92 . 107.7 no
S1 . C10 C11 . 120.0(3) yes
S1 . C10 C15 . 120.8(3) yes
C11 . C10 C15 . 119.2(3) yes
C10 . C11 C12 . 119.9(4) yes
C10 . C11 H111 . 119.3 no
C12 . C11 H111 . 120.8 no
C11 . C12 C13 . 121.9(4) yes
C11 . C12 H121 . 119.2 no
C13 . C12 H121 . 118.9 no
C12 . C13 C14 . 117.7(4) yes
C12 . C13 C16 . 121.2(4) yes
C14 . C13 C16 . 121.1(4) yes
C13 . C14 C15 . 121.3(4) yes
C13 . C14 H141 . 119.0 no
C15 . C14 H141 . 119.7 no
C14 . C15 C10 . 119.9(4) yes
C14 . C15 H151 . 120.3 no
C10 . C15 H151 . 119.7 no
C13 . C16 H161 . 109.2 no
C13 . C16 H162 . 108.5 no
H161 . C16 H162 . 109.5 no
C13 . C16 H163 . 110.1 no
H161 . C16 H163 . 109.8 no
H162 . C16 H163 . 109.8 no
N1 . C17 C18 . 108.3(3) yes
N1 . C17 H171 . 109.7 no
C18 . C17 H171 . 109.9 no
N1 . C17 H172 . 110.5 no
C18 . C17 H172 . 110.7 no
H171 . C17 H172 . 107.8 no
C17 . C18 N3 . 107.0(3) yes
C17 . C18 H181 . 111.0 no
N3 . C18 H181 . 110.0 no
C17 . C18 H182 . 110.7 no
N3 . C18 H182 . 110.6 no
H181 . C18 H182 . 107.5 no
S2 . C19 C20 . 120.0(3) yes
S2 . C19 C24 . 118.9(3) yes
C20 . C19 C24 . 121.2(4) yes
C19 . C20 C21 . 119.2(3) yes
C19 . C20 H201 . 120.3 no
C21 . C20 H201 . 120.4 no
C20 . C21 C22 . 121.1(4) yes
C20 . C21 H211 . 119.6 no
C22 . C21 H211 . 119.3 no
C21 . C22 C23 . 118.6(4) yes
C21 . C22 C25 . 121.1(4) yes
C23 . C22 C25 . 120.3(4) yes
C22 . C23 C24 . 121.0(4) yes
C22 . C23 H231 . 119.6 no
C24 . C23 H231 . 119.4 no
C19 . C24 C23 . 118.9(4) yes
C19 . C24 H241 . 120.0 no
C23 . C24 H241 . 121.1 no
C22 . C25 H251 . 111.1 no
C22 . C25 H252 . 111.2 no
H251 . C25 H252 . 109.5 no
C22 . C25 H253 . 107.7 no
H251 . C25 H253 . 108.6 no
H252 . C25 H253 . 108.6 no
N4 . C26 C27 . 115.0(3) yes
N4 . C26 H261 . 108.4 no
C27 . C26 H261 . 108.5 no
N4 . C26 H262 . 108.0 no
C27 . C26 H262 . 108.4 no
H261 . C26 H262 . 108.3 no
C26 . C27 C28 . 122.8(3) yes
C26 . C27 C32 . 119.3(3) yes
C28 . C27 C32 . 117.9(3) yes
C27 . C28 C29 . 120.8(4) yes
C27 . C28 H281 . 119.1 no
C29 . C28 H281 . 120.0 no
C28 . C29 C30 . 120.6(4) yes
C28 . C29 H291 . 119.8 no
C30 . C29 H291 . 119.5 no
C29 . C30 C31 . 119.8(4) yes
C29 . C30 H301 . 121.1 no
C31 . C30 H301 . 119.1 no
C30 . C31 C32 . 119.5(4) yes
C30 . C31 H311 . 120.9 no
C32 . C31 H311 . 119.5 no
C27 . C32 C31 . 121.3(3) yes
C27 . C32 H321 . 119.3 no
C31 . C32 H321 . 119.3 no
N4 . C33 C34 . 109.6(3) yes
N4 . C33 H331 . 110.2 no
C34 . C33 H331 . 109.8 no
N4 . C33 H332 . 109.9 no
C34 . C33 H332 . 109.2 no
H331 . C33 H332 . 108.0 no
C33 . C34 N5 . 108.5(3) yes
C33 . C34 H341 . 110.1 no
N5 . C34 H341 . 109.8 no
C33 . C34 H342 . 110.8 no
N5 . C34 H342 . 110.0 no
H341 . C34 H342 . 107.7 no
S3 . C35 C36 . 118.6(3) yes
S3 . C35 C40 . 120.4(3) yes
C36 . C35 C40 . 120.9(3) yes
C35 . C36 C37 . 119.4(4) yes
C35 . C36 H361 . 119.8 no
C37 . C36 H361 . 120.8 no
C36 . C37 C38 . 121.2(4) yes
C36 . C37 H371 . 119.4 no
C38 . C37 H371 . 119.4 no
C37 . C38 C39 . 118.2(4) yes
C37 . C38 C41 . 119.7(4) yes
C39 . C38 C41 . 122.0(4) yes
C38 . C39 C40 . 121.6(4) yes
C38 . C39 H391 . 119.4 no
C40 . C39 H391 . 119.0 no
C39 . C40 C35 . 118.6(4) yes
C39 . C40 H401 . 121.5 no
C35 . C40 H401 . 120.0 no
C38 . C41 H411 . 109.6 no
C38 . C41 H412 . 109.7 no
H411 . C41 H412 . 109.5 no
C38 . C41 H413 . 108.7 no
H411 . C41 H413 . 109.7 no
H412 . C41 H413 . 109.7 no
N4 . C42 C43 . 108.3(3) yes
N4 . C42 H421 . 110.0 no
C43 . C42 H421 . 109.6 no
N4 . C42 H422 . 110.1 no
C43 . C42 H422 . 110.9 no
H421 . C42 H422 . 108.0 no
C42 . C43 N6 . 107.7(3) yes
C42 . C43 H431 . 111.1 no
N6 . C43 H431 . 110.4 no
C42 . C43 H432 . 109.9 no
N6 . C43 H432 . 109.8 no
H431 . C43 H432 . 107.9 no
S4 . C44 C45 . 119.1(3) yes
S4 . C44 C49 . 120.3(3) yes
C45 . C44 C49 . 120.7(4) yes
C44 . C45 C46 . 118.6(4) yes
C44 . C45 H451 . 120.5 no
C46 . C45 H451 . 121.0 no
C45 . C46 C47 . 122.3(4) yes
C45 . C46 H461 . 118.7 no
C47 . C46 H461 . 119.0 no
C46 . C47 C48 . 118.0(4) yes
C46 . C47 C50 . 122.0(4) yes
C48 . C47 C50 . 119.9(4) yes
C47 . C48 C49 . 121.3(4) yes
C47 . C48 H481 . 120.0 no
C49 . C48 H481 . 118.7 no
C48 . C49 C44 . 119.1(4) yes
C48 . C49 H491 . 120.6 no
C44 . C49 H491 . 120.3 no
C47 . C50 H501 . 108.8 no
C47 . C50 H502 . 109.1 no
H501 . C50 H502 . 109.5 no
C47 . C50 H503 . 109.7 no
H501 . C50 H503 . 109.9 no
H502 . C50 H503 . 109.9 no
Cl3 . C51 Cl4 . 112.5(2) yes
Cl3 . C51 H511 . 109.2 no
Cl4 . C51 H511 . 109.4 no
Cl3 . C51 H512 . 108.9 no
Cl4 . C51 H512 . 109.0 no
H511 . C51 H512 . 107.8 no
Cl5 . C52 Cl6 . 112.4(2) yes
Cl5 . C52 H521 . 108.8 no
Cl6 . C52 H521 . 108.9 no
Cl5 . C52 H522 . 109.4 no
Cl6 . C52 H522 . 109.6 no
H521 . C52 H522 . 107.5 no
Cl8 2_675 C53 Cl7 . 70.7(3) yes
Cl8 2_675 C53 Cl8 . 43.1(3) yes
Cl7 . C53 Cl8 . 111.2(3) yes
Cl8 2_675 C53 H531 . 145.5 no
Cl7 . C53 H531 . 112.9 no
Cl8 . C53 H531 . 112.8 no
Cl8 2_675 C53 H532 . 102.1 no
Cl7 . C53 H532 . 104.9 no
Cl8 . C53 H532 . 105.0 no
H531 . C53 H532 . 109.5 no
C53 . Cl7 Cl8 2_675 37.5(2) yes
C53 . Cl8 H532 2_675 131.3 no
C53 . Cl8 Cl7 2_675 146.6(3) yes
H532 2_675 Cl8 Cl7 2_675 81.7 no
C53 . Cl8 C53 2_675 136.9(3) yes
H532 2_675 Cl8 C53 2_675 35.1 no
Cl7 2_675 Cl8 C53 2_675 71.8(4) yes
C53 . Cl8 Cl8 2_675 38.6(3) yes
H532 2_675 Cl8 Cl8 2_675 102.1 no
Cl7 2_675 Cl8 Cl8 2_675 157.4(4) yes
C53 2_675 Cl8 Cl8 2_675 98.3(4) yes
C53 . H532 Cl8 2_675 42.8 no

loop_
_geom_bond_atom_site_label_1
_geom_bond_atom_site_label_2
_geom_bond_site_symmetry_2
_geom_bond_distance
_geom_bond_publ_flag
Al1 N1 . 2.085(3) yes
Al1 N2 . 1.895(3) yes
Al1 N3 . 1.912(3) yes
Al1 O8 . 1.874(3) yes
Al1 Cl1 . 2.1775(14) yes
Al2 N4 . 2.100(3) yes
Al2 N5 . 1.892(3) yes
Al2 N6 . 1.916(3) yes
Al2 O4 . 1.854(2) yes
Al2 Cl2 . 2.1814(14) yes
N1 C1 . 1.507(5) yes
N1 C8 . 1.481(4) yes
N1 C17 . 1.486(4) yes
N2 S1 . 1.603(3) yes
N2 C9 . 1.487(5) yes
N3 S2 . 1.583(3) yes
N3 C18 . 1.498(4) yes
N4 C26 . 1.502(5) yes
N4 C33 . 1.469(4) yes
N4 C42 . 1.491(5) yes
N5 S3 . 1.601(3) yes
N5 C34 . 1.488(5) yes
N6 S4 . 1.586(3) yes
N6 C43 . 1.489(4) yes
S1 O1 . 1.443(3) yes
S1 O2 . 1.433(3) yes
S1 C10 . 1.771(4) yes
S2 O3 . 1.435(3) yes
S2 O4 . 1.477(2) yes
S2 C19 . 1.761(4) yes
S3 O5 . 1.441(3) yes
S3 O6 . 1.430(3) yes
S3 C35 . 1.773(4) yes
S4 O7 . 1.434(2) yes
S4 O8 . 1.477(2) yes
S4 C44 . 1.764(4) yes
C1 C2 . 1.507(5) yes
C1 H11 . 0.965 no
C1 H12 . 0.953 no
C2 C3 . 1.395(5) yes
C2 C7 . 1.388(6) yes
C3 C4 . 1.395(5) yes
C3 H31 . 0.965 no
C4 C5 . 1.386(6) yes
C4 H41 . 0.960 no
C5 C6 . 1.380(5) yes
C5 H51 . 0.964 no
C6 C7 . 1.381(5) yes
C6 H61 . 0.968 no
C7 H71 . 0.964 no
C8 C9 . 1.524(5) yes
C8 H81 . 0.959 no
C8 H82 . 0.968 no
C9 H91 . 0.957 no
C9 H92 . 0.964 no
C10 C11 . 1.385(5) yes
C10 C15 . 1.384(6) yes
C11 C12 . 1.383(5) yes
C11 H111 . 0.963 no
C12 C13 . 1.372(6) yes
C12 H121 . 0.968 no
C13 C14 . 1.389(6) yes
C13 C16 . 1.517(5) yes
C14 C15 . 1.385(5) yes
C14 H141 . 0.966 no
C15 H151 . 0.962 no
C16 H161 . 0.950 no
C16 H162 . 0.950 no
C16 H163 . 0.950 no
C17 C18 . 1.513(5) yes
C17 H171 . 0.964 no
C17 H172 . 0.956 no
C18 H181 . 0.966 no
C18 H182 . 0.957 no
C19 C20 . 1.379(5) yes
C19 C24 . 1.388(5) yes
C20 C21 . 1.377(6) yes
C20 H201 . 0.963 no
C21 C22 . 1.395(6) yes
C21 H211 . 0.968 no
C22 C23 . 1.388(6) yes
C22 C25 . 1.510(6) yes
C23 C24 . 1.386(6) yes
C23 H231 . 0.969 no
C24 H241 . 0.966 no
C25 H251 . 0.950 no
C25 H252 . 0.950 no
C25 H253 . 0.950 no
C26 C27 . 1.506(5) yes
C26 H261 . 0.956 no
C26 H262 . 0.958 no
C27 C28 . 1.389(5) yes
C27 C32 . 1.393(5) yes
C28 C29 . 1.378(6) yes
C28 H281 . 0.974 no
C29 C30 . 1.381(6) yes
C29 H291 . 0.960 no
C30 C31 . 1.376(5) yes
C30 H301 . 0.959 no
C31 C32 . 1.391(5) yes
C31 H311 . 0.969 no
C32 H321 . 0.956 no
C33 C34 . 1.526(6) yes
C33 H331 . 0.956 no
C33 H332 . 0.961 no
C34 H341 . 0.962 no
C34 H342 . 0.960 no
C35 C36 . 1.379(5) yes
C35 C40 . 1.380(6) yes
C36 C37 . 1.390(5) yes
C36 H361 . 0.968 no
C37 C38 . 1.385(6) yes
C37 H371 . 0.968 no
C38 C39 . 1.380(6) yes
C38 C41 . 1.502(6) yes
C39 C40 . 1.400(6) yes
C39 H391 . 0.965 no
C40 H401 . 0.963 no
C41 H411 . 0.950 no
C41 H412 . 0.950 no
C41 H413 . 0.950 no
C42 C43 . 1.509(5) yes
C42 H421 . 0.961 no
C42 H422 . 0.956 no
C43 H431 . 0.955 no
C43 H432 . 0.965 no
C44 C45 . 1.382(5) yes
C44 C49 . 1.383(5) yes
C45 C46 . 1.382(6) yes
C45 H451 . 0.966 no
C46 C47 . 1.374(6) yes
C46 H461 . 0.963 no
C47 C48 . 1.382(6) yes
C47 C50 . 1.523(6) yes
C48 C49 . 1.387(6) yes
C48 H481 . 0.967 no
C49 H491 . 0.964 no
C50 H501 . 0.950 no
C50 H502 . 0.950 no
C50 H503 . 0.950 no
C51 Cl3 . 1.750(5) yes
C51 Cl4 . 1.751(5) yes
C51 H511 . 0.954 no
C51 H512 . 0.966 no
C52 Cl5 . 1.764(5) yes
C52 Cl6 . 1.737(5) yes
C52 H521 . 0.968 no
C52 H522 . 0.956 no
C53 Cl8 2_675 1.123(6) yes
C53 Cl7 . 1.752(6) yes
C53 Cl8 . 1.781(6) yes
C53 H531 . 0.950 no
C53 H532 . 0.950 no
Cl7 Cl8 2_675 1.741(4) yes
Cl8 H532 2_675 1.615 no
Cl8 Cl8 2_675 1.229(5) yes
